data_4023197
loop_
_publ_author_name
'Zhenfu Han'
'Thomas P. Vaid'
'Arnold L. Rheingold'

_publ_section_title
;
 Hexakis(4-(N-butylpyridylium))benzene: A Six-Electron
 Organic Redox System
;
_journal_name_full 'Journal of Organic Chemistry'
_journal_page_first 445
_journal_page_last 450
_journal_paper_doi 10.1021/jo701944c
_journal_volume 73
_journal_year 2008
_chemical_formula_sum 'C60 H78 N6'
_chemical_formula_weight 883.28
_chemical_name_systematic
;
 ?
;
_space_group_IT_number 14
_symmetry_cell_setting monoclinic
_symmetry_space_group_name_Hall '-P 2ybc'
_symmetry_space_group_name_H-M 'P 1 21/c 1'
_atom_sites_solution_hydrogens geom
_atom_sites_solution_primary direct
_atom_sites_solution_secondary difmap
_audit_creation_method SHELXL-97
_cell_angle_alpha 90.00
_cell_angle_beta 101.726(2)
_cell_angle_gamma 90.00
_cell_formula_units_Z 2
_cell_length_a 9.9338(12)
_cell_length_b 19.615(3)
_cell_length_c 13.5253(17)
_cell_measurement_reflns_used 7911
_cell_measurement_temperature 198(2)
_cell_measurement_theta_max 28.23
_cell_measurement_theta_min 2.34
_cell_volume 2580.5(6)
_computing_cell_refinement 'Bruker SMART'
_computing_data_collection 'Bruker SMART'
_computing_data_reduction 'Bruker SAINT'
_computing_molecular_graphics 'Bruker SHELXTL'
_computing_publication_material 'Bruker SHELXTL'
_computing_structure_refinement 'SHELXL-97 (Sheldrick, 1997)'
_computing_structure_solution 'Bruker SHELXTL'
_diffrn_ambient_temperature 198(2)
_diffrn_measured_fraction_theta_full 0.998
_diffrn_measured_fraction_theta_max 0.998
_diffrn_measurement_device_type 'CCD area detector'
_diffrn_measurement_method 'phi and omega scans'
_diffrn_radiation_monochromator graphite
_diffrn_radiation_source 'fine-focus sealed tube'
_diffrn_radiation_type MoK\a
_diffrn_radiation_wavelength 0.71073
_diffrn_reflns_av_R_equivalents 0.0341
_diffrn_reflns_av_sigmaI/netI 0.0341
_diffrn_reflns_limit_h_max 5
_diffrn_reflns_limit_h_min -11
_diffrn_reflns_limit_k_max 23
_diffrn_reflns_limit_k_min -23
_diffrn_reflns_limit_l_max 15
_diffrn_reflns_limit_l_min -16
_diffrn_reflns_number 14417
_diffrn_reflns_theta_full 25.00
_diffrn_reflns_theta_max 25.03
_diffrn_reflns_theta_min 2.08
_exptl_absorpt_coefficient_mu 0.066
_exptl_absorpt_correction_T_max 0.9888
_exptl_absorpt_correction_T_min 0.9746
_exptl_absorpt_correction_type multi-scan
_exptl_absorpt_process_details SADABS
_exptl_crystal_colour orange
_exptl_crystal_density_diffrn 1.137
_exptl_crystal_density_method 'not measured'
_exptl_crystal_description block
_exptl_crystal_F_000 960
_exptl_crystal_size_max 0.39
_exptl_crystal_size_mid 0.23
_exptl_crystal_size_min 0.17
_refine_diff_density_max 0.226
_refine_diff_density_min -0.204
_refine_diff_density_rms 0.036
_refine_ls_extinction_method none
_refine_ls_goodness_of_fit_ref 1.045
_refine_ls_hydrogen_treatment constr
_refine_ls_matrix_type full
_refine_ls_number_parameters 298
_refine_ls_number_reflns 4552
_refine_ls_number_restraints 0
_refine_ls_restrained_S_all 1.045
_refine_ls_R_factor_all 0.0633
_refine_ls_R_factor_gt 0.0498
_refine_ls_shift/su_max 0.000
_refine_ls_shift/su_mean 0.000
_refine_ls_structure_factor_coef Fsqd
_refine_ls_weighting_details 'calc w=1/[\s^2^(Fo^2^)+(0.0546P)^2^+0.8054P] where P=(Fo^2^+2Fc^2^)/3'
_refine_ls_weighting_scheme calc
_refine_ls_wR_factor_gt 0.1159
_refine_ls_wR_factor_ref 0.1232
_reflns_number_gt 3681
_reflns_number_total 4552
_reflns_threshold_expression >2sigma(I)
_cod_data_source_file jo701944c-File003.cif
_cod_data_source_block vaid9
_cod_depositor_comments
;
The following automatic conversions were performed:
'_symmetry_cell_setting' value 'Monoclinic' changed to 'monoclinic'
according to '/home/saulius/struct/CIF-dictionaries/cif_core.dic'
dictionary named 'cif_core.dic' version 2.4.1 from 2010-06-29.

Automatic conversion script
Id: cif_fix_enum 1527 2010-12-29 10:47:43Z saulius 
;
_cod_original_sg_symbol_H-M 'P 21/c'
_cod_database_code 4023197

loop_
_symmetry_equiv_pos_as_xyz
'x, y, z'
'-x, y+1/2, -z+1/2'
'-x, -y, -z'
'x, -y-1/2, z-1/2'

loop_
_atom_site_label
_atom_site_type_symbol
_atom_site_fract_x
_atom_site_fract_y
_atom_site_fract_z
_atom_site_U_iso_or_equiv
_atom_site_adp_type
_atom_site_occupancy
_atom_site_symmetry_multiplicity
_atom_site_calc_flag
_atom_site_refinement_flags
_atom_site_disorder_assembly
_atom_site_disorder_group
C1 C 0.47086(15) 0.07227(8) -0.00952(12) 0.0271(4) Uani 1 1 d . . .
C2 C 0.40792(16) 0.02910(8) 0.05955(12) 0.0271(4) Uani 1 1 d . . .
C3 C 0.50885(16) 0.03259(8) -0.09388(12) 0.0271(4) Uani 1 1 d . . .
C11 C 0.50931(16) 0.13815(8) 0.01122(12) 0.0286(4) Uani 1 1 d . . .
C12 C 0.48239(17) 0.17536(8) 0.09815(13) 0.0319(4) Uani 1 1 d . . .
H12 H 0.4295 0.1539 0.1404 0.038 Uiso 1 1 calc R . .
C13 C 0.52898(17) 0.23855(9) 0.12101(13) 0.0344(4) Uani 1 1 d . . .
H13 H 0.5082 0.2601 0.1790 0.041 Uiso 1 1 calc R . .
C14 C 0.63314(18) 0.24112(9) -0.01981(13) 0.0365(4) Uani 1 1 d . . .
H14 H 0.6867 0.2643 -0.0600 0.044 Uiso 1 1 calc R . .
C15 C 0.58793(17) 0.17842(9) -0.04720(13) 0.0332(4) Uani 1 1 d . . .
H15 H 0.6080 0.1594 -0.1072 0.040 Uiso 1 1 calc R . .
C16 C 0.66351(19) 0.34049(9) 0.09451(15) 0.0426(5) Uani 1 1 d . . .
H16A H 0.6080 0.3621 0.1389 0.051 Uiso 1 1 calc R . .
H16B H 0.6566 0.3695 0.0337 0.051 Uiso 1 1 calc R . .
C17 C 0.8130(2) 0.33801(10) 0.14988(15) 0.0486(5) Uani 1 1 d . . .
H17A H 0.8670 0.3131 0.1076 0.058 Uiso 1 1 calc R . .
H17B H 0.8491 0.3852 0.1583 0.058 Uiso 1 1 calc R . .
C18 C 0.8350(2) 0.30454(11) 0.25199(17) 0.0537(5) Uani 1 1 d . . .
H18A H 0.7928 0.2586 0.2448 0.064 Uiso 1 1 calc R . .
H18B H 0.7880 0.3317 0.2966 0.064 Uiso 1 1 calc R . .
C19 C 0.9863(3) 0.29795(13) 0.3009(2) 0.0793(8) Uani 1 1 d . . .
H19A H 0.9952 0.2760 0.3670 0.119 Uiso 1 1 calc R . .
H19B H 1.0282 0.3434 0.3095 0.119 Uiso 1 1 calc R . .
H19C H 1.0329 0.2703 0.2578 0.119 Uiso 1 1 calc R . .
C21 C 0.27997(16) 0.03987(8) 0.07994(12) 0.0271(4) Uani 1 1 d . . .
C22 C 0.19070(17) 0.09660(8) 0.03998(13) 0.0321(4) Uani 1 1 d . . .
H22 H 0.2254 0.1314 0.0032 0.039 Uiso 1 1 calc R . .
C23 C 0.06055(17) 0.10108(9) 0.05360(13) 0.0353(4) Uani 1 1 d . . .
H23 H 0.0065 0.1389 0.0253 0.042 Uiso 1 1 calc R . .
C24 C 0.08287(17) 0.00007(9) 0.14748(13) 0.0327(4) Uani 1 1 d . . .
H24 H 0.0444 -0.0333 0.1845 0.039 Uiso 1 1 calc R . .
C25 C 0.21411(16) -0.00721(8) 0.13767(12) 0.0306(4) Uani 1 1 d . . .
H25 H 0.2657 -0.0447 0.1699 0.037 Uiso 1 1 calc R . .
C26 C -0.14211(17) 0.05976(10) 0.11554(14) 0.0406(4) Uani 1 1 d . . .
H26A H -0.1807 0.0134 0.1182 0.049 Uiso 1 1 calc R . .
H26B H -0.1947 0.0826 0.0545 0.049 Uiso 1 1 calc R . .
C27 C -0.16160(19) 0.09901(10) 0.20754(15) 0.0449(5) Uani 1 1 d . . .
H27A H -0.1128 0.1431 0.2092 0.054 Uiso 1 1 calc R . .
H27B H -0.2607 0.1090 0.2011 0.054 Uiso 1 1 calc R . .
C28 C -0.1108(2) 0.06260(11) 0.30610(15) 0.0477(5) Uani 1 1 d . . .
H28A H -0.0105 0.0550 0.3149 0.057 Uiso 1 1 calc R . .
H28B H -0.1559 0.0174 0.3036 0.057 Uiso 1 1 calc R . .
C29 C -0.1391(2) 0.10194(13) 0.39610(18) 0.0668(7) Uani 1 1 d . . .
H29A H -0.1037 0.0763 0.4581 0.100 Uiso 1 1 calc R . .
H29B H -0.2384 0.1086 0.3887 0.100 Uiso 1 1 calc R . .
H29C H -0.0934 0.1464 0.3997 0.100 Uiso 1 1 calc R . .
C31 C 0.45563(16) 0.04538(8) -0.19292(12) 0.0293(4) Uani 1 1 d . . .
C32 C 0.36061(17) 0.10113(9) -0.22783(13) 0.0350(4) Uani 1 1 d . . .
H32 H 0.3408 0.1330 -0.1799 0.042 Uiso 1 1 calc R . .
C33 C 0.30044(19) 0.10884(9) -0.32517(14) 0.0420(5) Uani 1 1 d . . .
H33 H 0.2385 0.1458 -0.3435 0.050 Uiso 1 1 calc R . .
C34 C 0.41823(18) 0.01403(9) -0.37152(13) 0.0373(4) Uani 1 1 d . . .
H34 H 0.4391 -0.0152 -0.4223 0.045 Uiso 1 1 calc R . .
C35 C 0.48125(17) 0.00338(9) -0.27560(12) 0.0326(4) Uani 1 1 d . . .
H35 H 0.5452 -0.0331 -0.2610 0.039 Uiso 1 1 calc R . .
C36 C 0.2560(2) 0.07595(11) -0.50470(14) 0.0495(5) Uani 1 1 d . . .
H36A H 0.1573 0.0850 -0.5076 0.059 Uiso 1 1 calc R . .
H36B H 0.2631 0.0336 -0.5431 0.059 Uiso 1 1 calc R . .
C37 C 0.3161(2) 0.13401(11) -0.55431(14) 0.0482(5) Uani 1 1 d . . .
H37A H 0.4137 0.1238 -0.5540 0.058 Uiso 1 1 calc R . .
H37B H 0.3133 0.1758 -0.5137 0.058 Uiso 1 1 calc R . .
C38 C 0.2430(2) 0.14786(10) -0.66144(14) 0.0450(5) Uani 1 1 d . . .
H38A H 0.2507 0.1074 -0.7037 0.054 Uiso 1 1 calc R . .
H38B H 0.1442 0.1559 -0.6630 0.054 Uiso 1 1 calc R . .
C39 C 0.3024(2) 0.20853(11) -0.70415(17) 0.0577(6) Uani 1 1 d . . .
H39A H 0.2528 0.2164 -0.7736 0.087 Uiso 1 1 calc R . .
H39B H 0.3998 0.2002 -0.7039 0.087 Uiso 1 1 calc R . .
H39C H 0.2937 0.2488 -0.6630 0.087 Uiso 1 1 calc R . .
N1 N 0.60573(15) 0.27358(7) 0.06381(11) 0.0378(4) Uani 1 1 d . . .
N2 N 0.00235(14) 0.05382(7) 0.10619(11) 0.0354(4) Uani 1 1 d . . .
N3 N 0.32437(16) 0.06565(8) -0.39973(11) 0.0444(4) Uani 1 1 d . . .

loop_
_atom_site_aniso_label
_atom_site_aniso_U_11
_atom_site_aniso_U_22
_atom_site_aniso_U_33
_atom_site_aniso_U_23
_atom_site_aniso_U_13
_atom_site_aniso_U_12
C1 0.0217(8) 0.0278(8) 0.0309(8) 0.0036(7) 0.0033(6) 0.0042(7)
C2 0.0272(8) 0.0256(8) 0.0281(8) -0.0023(7) 0.0046(7) 0.0000(7)
C3 0.0234(8) 0.0259(8) 0.0329(9) 0.0019(7) 0.0079(7) -0.0013(7)
C11 0.0234(8) 0.0294(9) 0.0323(9) 0.0034(7) 0.0039(7) 0.0043(7)
C12 0.0278(8) 0.0311(9) 0.0379(10) 0.0014(7) 0.0089(7) 0.0001(7)
C13 0.0320(9) 0.0331(9) 0.0390(10) -0.0020(8) 0.0091(8) 0.0006(7)
C14 0.0348(10) 0.0357(10) 0.0414(10) 0.0054(8) 0.0130(8) -0.0030(8)
C15 0.0332(9) 0.0331(9) 0.0348(9) 0.0019(7) 0.0102(7) 0.0011(7)
C16 0.0441(11) 0.0285(9) 0.0547(12) -0.0005(8) 0.0089(9) -0.0060(8)
C17 0.0456(11) 0.0435(11) 0.0566(13) -0.0077(9) 0.0101(10) -0.0099(9)
C18 0.0556(13) 0.0459(12) 0.0590(13) -0.0052(10) 0.0104(10) 0.0064(10)
C19 0.0703(17) 0.0640(16) 0.0895(19) -0.0084(14) -0.0172(14) 0.0059(13)
C21 0.0257(8) 0.0256(8) 0.0290(8) -0.0018(7) 0.0030(6) 0.0002(7)
C22 0.0294(9) 0.0313(9) 0.0355(9) 0.0019(7) 0.0061(7) 0.0014(7)
C23 0.0298(9) 0.0347(9) 0.0401(10) -0.0003(8) 0.0038(8) 0.0064(7)
C24 0.0312(9) 0.0338(9) 0.0347(9) -0.0021(7) 0.0101(7) -0.0024(7)
C25 0.0283(9) 0.0295(9) 0.0337(9) 0.0003(7) 0.0058(7) 0.0017(7)
C26 0.0215(8) 0.0542(11) 0.0459(11) -0.0062(9) 0.0062(8) 0.0012(8)
C27 0.0288(9) 0.0515(12) 0.0566(12) -0.0095(10) 0.0137(9) 0.0030(8)
C28 0.0383(10) 0.0552(12) 0.0525(12) -0.0120(10) 0.0162(9) -0.0090(9)
C29 0.0599(14) 0.0863(18) 0.0598(14) -0.0243(13) 0.0256(12) -0.0134(13)
C31 0.0258(8) 0.0283(8) 0.0343(9) 0.0026(7) 0.0076(7) -0.0008(7)
C32 0.0357(9) 0.0325(9) 0.0361(10) 0.0026(7) 0.0058(8) 0.0035(7)
C33 0.0427(11) 0.0381(10) 0.0424(11) 0.0077(8) 0.0019(9) 0.0083(8)
C34 0.0413(10) 0.0366(10) 0.0347(10) -0.0016(8) 0.0094(8) -0.0018(8)
C35 0.0312(9) 0.0334(9) 0.0328(10) 0.0011(7) 0.0058(7) 0.0005(7)
C36 0.0525(12) 0.0527(12) 0.0367(11) 0.0039(9) -0.0065(9) 0.0002(10)
C37 0.0469(11) 0.0553(12) 0.0397(11) -0.0012(9) 0.0025(9) -0.0050(10)
C38 0.0487(11) 0.0438(11) 0.0406(11) -0.0004(9) 0.0049(9) 0.0002(9)
C39 0.0636(14) 0.0595(14) 0.0525(13) 0.0047(11) 0.0178(11) -0.0073(11)
N1 0.0392(8) 0.0305(8) 0.0447(9) 0.0002(7) 0.0106(7) -0.0054(6)
N2 0.0242(7) 0.0401(8) 0.0425(9) -0.0023(7) 0.0083(6) 0.0016(6)
N3 0.0503(10) 0.0458(9) 0.0327(8) 0.0034(7) -0.0017(7) 0.0072(8)

loop_
_atom_type_symbol
_atom_type_description
_atom_type_scat_dispersion_real
_atom_type_scat_dispersion_imag
_atom_type_scat_source
C C 0.0033 0.0016 'International Tables Vol C Tables 4.2.6.8 and 6.1.1.4'
H H 0.0000 0.0000 'International Tables Vol C Tables 4.2.6.8 and 6.1.1.4'
N N 0.0061 0.0033 'International Tables Vol C Tables 4.2.6.8 and 6.1.1.4'

loop_
_geom_angle_atom_site_label_1
_geom_angle_atom_site_label_2
_geom_angle_atom_site_label_3
_geom_angle
_geom_angle_site_symmetry_1
_geom_angle_site_symmetry_3
_geom_angle_publ_flag
C11 C1 C2 123.15(14) . . ?
C11 C1 C3 123.32(14) . . ?
C2 C1 C3 112.76(13) . . ?
C21 C2 C3 122.86(14) . 3_655 ?
C21 C2 C1 124.28(14) . . ?
C3 C2 C1 112.41(13) 3_655 . ?
C31 C3 C2 122.57(14) . 3_655 ?
C31 C3 C1 123.31(14) . . ?
C2 C3 C1 113.40(13) 3_655 . ?
C1 C11 C15 124.33(15) . . ?
C1 C11 C12 123.61(15) . . ?
C15 C11 C12 111.99(14) . . ?
C13 C12 C11 122.72(16) . . ?
C13 C12 H12 118.6 . . ?
C11 C12 H12 118.6 . . ?
C12 C13 N1 122.56(16) . . ?
C12 C13 H13 118.7 . . ?
N1 C13 H13 118.7 . . ?
C15 C14 N1 122.95(16) . . ?
C15 C14 H14 118.5 . . ?
N1 C14 H14 118.5 . . ?
C14 C15 C11 122.52(16) . . ?
C14 C15 H15 118.7 . . ?
C11 C15 H15 118.7 . . ?
N1 C16 C17 113.54(16) . . ?
N1 C16 H16A 108.9 . . ?
C17 C16 H16A 108.9 . . ?
N1 C16 H16B 108.9 . . ?
C17 C16 H16B 108.9 . . ?
H16A C16 H16B 107.7 . . ?
C18 C17 C16 114.24(17) . . ?
C18 C17 H17A 108.7 . . ?
C16 C17 H17A 108.7 . . ?
C18 C17 H17B 108.7 . . ?
C16 C17 H17B 108.7 . . ?
H17A C17 H17B 107.6 . . ?
C17 C18 C19 112.5(2) . . ?
C17 C18 H18A 109.1 . . ?
C19 C18 H18A 109.1 . . ?
C17 C18 H18B 109.1 . . ?
C19 C18 H18B 109.1 . . ?
H18A C18 H18B 107.8 . . ?
C18 C19 H19A 109.5 . . ?
C18 C19 H19B 109.5 . . ?
H19A C19 H19B 109.5 . . ?
C18 C19 H19C 109.5 . . ?
H19A C19 H19C 109.5 . . ?
H19B C19 H19C 109.5 . . ?
C2 C21 C25 123.30(14) . . ?
C2 C21 C22 124.23(15) . . ?
C25 C21 C22 112.30(14) . . ?
C23 C22 C21 121.90(16) . . ?
C23 C22 H22 119.0 . . ?
C21 C22 H22 119.0 . . ?
C22 C23 N2 123.17(16) . . ?
C22 C23 H23 118.4 . . ?
N2 C23 H23 118.4 . . ?
C25 C24 N2 122.57(16) . . ?
C25 C24 H24 118.7 . . ?
N2 C24 H24 118.7 . . ?
C24 C25 C21 122.59(15) . . ?
C24 C25 H25 118.7 . . ?
C21 C25 H25 118.7 . . ?
N2 C26 C27 113.73(15) . . ?
N2 C26 H26A 108.8 . . ?
C27 C26 H26A 108.8 . . ?
N2 C26 H26B 108.8 . . ?
C27 C26 H26B 108.8 . . ?
H26A C26 H26B 107.7 . . ?
C28 C27 C26 114.33(16) . . ?
C28 C27 H27A 108.7 . . ?
C26 C27 H27A 108.7 . . ?
C28 C27 H27B 108.7 . . ?
C26 C27 H27B 108.7 . . ?
H27A C27 H27B 107.6 . . ?
C27 C28 C29 112.71(18) . . ?
C27 C28 H28A 109.0 . . ?
C29 C28 H28A 109.0 . . ?
C27 C28 H28B 109.0 . . ?
C29 C28 H28B 109.0 . . ?
H28A C28 H28B 107.8 . . ?
C28 C29 H29A 109.5 . . ?
C28 C29 H29B 109.5 . . ?
H29A C29 H29B 109.5 . . ?
C28 C29 H29C 109.5 . . ?
H29A C29 H29C 109.5 . . ?
H29B C29 H29C 109.5 . . ?
C3 C31 C35 124.06(15) . . ?
C3 C31 C32 123.61(15) . . ?
C35 C31 C32 112.27(15) . . ?
C33 C32 C31 122.21(17) . . ?
C33 C32 H32 118.9 . . ?
C31 C32 H32 118.9 . . ?
C32 C33 N3 122.86(17) . . ?
C32 C33 H33 118.6 . . ?
N3 C33 H33 118.6 . . ?
C35 C34 N3 122.75(17) . . ?
C35 C34 H34 118.6 . . ?
N3 C34 H34 118.6 . . ?
C34 C35 C31 122.51(16) . . ?
C34 C35 H35 118.7 . . ?
C31 C35 H35 118.7 . . ?
N3 C36 C37 113.00(16) . . ?
N3 C36 H36A 109.0 . . ?
C37 C36 H36A 109.0 . . ?
N3 C36 H36B 109.0 . . ?
C37 C36 H36B 109.0 . . ?
H36A C36 H36B 107.8 . . ?
C36 C37 C38 114.06(17) . . ?
C36 C37 H37A 108.7 . . ?
C38 C37 H37A 108.7 . . ?
C36 C37 H37B 108.7 . . ?
C38 C37 H37B 108.7 . . ?
H37A C37 H37B 107.6 . . ?
C39 C38 C37 111.32(17) . . ?
C39 C38 H38A 109.4 . . ?
C37 C38 H38A 109.4 . . ?
C39 C38 H38B 109.4 . . ?
C37 C38 H38B 109.4 . . ?
H38A C38 H38B 108.0 . . ?
C38 C39 H39A 109.5 . . ?
C38 C39 H39B 109.5 . . ?
H39A C39 H39B 109.5 . . ?
C38 C39 H39C 109.5 . . ?
H39A C39 H39C 109.5 . . ?
H39B C39 H39C 109.5 . . ?
C14 N1 C13 117.21(14) . . ?
C14 N1 C16 121.30(15) . . ?
C13 N1 C16 121.36(15) . . ?
C23 N2 C24 117.38(14) . . ?
C23 N2 C26 120.97(15) . . ?
C24 N2 C26 121.63(15) . . ?
C33 N3 C34 117.28(15) . . ?
C33 N3 C36 120.89(16) . . ?
C34 N3 C36 121.80(16) . . ?

loop_
_geom_bond_atom_site_label_1
_geom_bond_atom_site_label_2
_geom_bond_distance
_geom_bond_site_symmetry_2
_geom_bond_publ_flag
C1 C11 1.360(2) . ?
C1 C2 1.489(2) . ?
C1 C3 1.492(2) . ?
C2 C21 1.371(2) . ?
C2 C3 1.486(2) 3_655 ?
C3 C31 1.360(2) . ?
C3 C2 1.486(2) 3_655 ?
C11 C15 1.452(2) . ?
C11 C12 1.454(2) . ?
C12 C13 1.337(2) . ?
C12 H12 0.9500 . ?
C13 N1 1.375(2) . ?
C13 H13 0.9500 . ?
C14 C15 1.336(2) . ?
C14 N1 1.373(2) . ?
C14 H14 0.9500 . ?
C15 H15 0.9500 . ?
C16 N1 1.459(2) . ?
C16 C17 1.522(3) . ?
C16 H16A 0.9900 . ?
C16 H16B 0.9900 . ?
C17 C18 1.504(3) . ?
C17 H17A 0.9900 . ?
C17 H17B 0.9900 . ?
C18 C19 1.519(3) . ?
C18 H18A 0.9900 . ?
C18 H18B 0.9900 . ?
C19 H19A 0.9800 . ?
C19 H19B 0.9800 . ?
C19 H19C 0.9800 . ?
C21 C25 1.448(2) . ?
C21 C22 1.457(2) . ?
C22 C23 1.345(2) . ?
C22 H22 0.9500 . ?
C23 N2 1.366(2) . ?
C23 H23 0.9500 . ?
C24 C25 1.345(2) . ?
C24 N2 1.372(2) . ?
C24 H24 0.9500 . ?
C25 H25 0.9500 . ?
C26 N2 1.471(2) . ?
C26 C27 1.509(2) . ?
C26 H26A 0.9900 . ?
C26 H26B 0.9900 . ?
C27 C28 1.506(3) . ?
C27 H27A 0.9900 . ?
C27 H27B 0.9900 . ?
C28 C29 1.515(3) . ?
C28 H28A 0.9900 . ?
C28 H28B 0.9900 . ?
C29 H29A 0.9800 . ?
C29 H29B 0.9800 . ?
C29 H29C 0.9800 . ?
C31 C35 1.452(2) . ?
C31 C32 1.459(2) . ?
C32 C33 1.339(2) . ?
C32 H32 0.9500 . ?
C33 N3 1.374(2) . ?
C33 H33 0.9500 . ?
C34 C35 1.337(2) . ?
C34 N3 1.377(2) . ?
C34 H34 0.9500 . ?
C35 H35 0.9500 . ?
C36 N3 1.458(2) . ?
C36 C37 1.505(3) . ?
C36 H36A 0.9900 . ?
C36 H36B 0.9900 . ?
C37 C38 1.508(3) . ?
C37 H37A 0.9900 . ?
C37 H37B 0.9900 . ?
C38 C39 1.496(3) . ?
C38 H38A 0.9900 . ?
C38 H38B 0.9900 . ?
C39 H39A 0.9800 . ?
C39 H39B 0.9800 . ?
C39 H39C 0.9800 . ?
